data_4325494
loop_
_publ_author_name
'Timothy J. Boyle'
'Leigh Anna M. Ottley'
'Christopher A. Apblett'
'Constantine A. Stewart'
'Sarah M. Hoppe'
'Krista L. Hawthorne'
'Mark A. Rodriguez'

_publ_section_title
;
 Synthesis, Characterization, and Electrochemical Properties of a Series
 of Sterically Varied Iron(II) Alkoxide Precursors and Their Resultant
 Nanoparticles
;
_journal_name_full 'Inorganic Chemistry'
_journal_page_first 6174
_journal_page_last 6182
_journal_paper_doi 10.1021/ic200423m
_journal_volume 50
_journal_year 2011
_chemical_formula_sum 'C34 H64 Fe N2 O8 Si2'
_chemical_formula_weight 740.90
_chemical_name_systematic
; 

 ? 

;
_space_group_IT_number 96
_symmetry_cell_setting tetragonal
_symmetry_space_group_name_Hall 'P 4nw 2abw'
_symmetry_space_group_name_H-M 'P 43 21 2'
_atom_sites_solution_hydrogens geom
_atom_sites_solution_primary direct
_atom_sites_solution_secondary difmap
_audit_creation_method SHELXL-97
_cell_angle_alpha 90.00
_cell_angle_beta 90.00
_cell_angle_gamma 90.00
_cell_formula_units_Z 4
_cell_length_a 10.7648(6)
_cell_length_b 10.7648(6)
_cell_length_c 37.937(3)
_cell_measurement_reflns_used 4671
_cell_measurement_temperature 173(2)
_cell_measurement_theta_max 20.23
_cell_measurement_theta_min 2.18
_cell_volume 4396.2(5)
_computing_cell_refinement 'Bruker SMART'
_computing_data_collection 'Bruker SMART'
_computing_data_reduction 'Bruker SAINT'
_computing_molecular_graphics 'Bruker SHELXTL'
_computing_publication_material 'Bruker SHELXTL'
_computing_structure_refinement 'SHELXL-97 (Sheldrick, 1997)'
_computing_structure_solution 'SHELXS-97 (Sheldrick, 1990)'
_diffrn_ambient_temperature 173(2)
_diffrn_measured_fraction_theta_full 1.000
_diffrn_measured_fraction_theta_max 1.000
_diffrn_measurement_device_type 'CCD area detector'
_diffrn_measurement_method 'phi and omega scans'
_diffrn_radiation_monochromator graphite
_diffrn_radiation_source 'fine-focus sealed tube'
_diffrn_radiation_type MoK\a
_diffrn_radiation_wavelength 0.71073
_diffrn_reflns_av_R_equivalents 0.0498
_diffrn_reflns_av_sigmaI/netI 0.0277
_diffrn_reflns_limit_h_max 11
_diffrn_reflns_limit_h_min -11
_diffrn_reflns_limit_k_max 11
_diffrn_reflns_limit_k_min -11
_diffrn_reflns_limit_l_max 42
_diffrn_reflns_limit_l_min -42
_diffrn_reflns_number 27121
_diffrn_reflns_theta_full 23.29
_diffrn_reflns_theta_max 23.29
_diffrn_reflns_theta_min 1.97
_exptl_absorpt_coefficient_mu 0.440
_exptl_absorpt_correction_T_max 0.928
_exptl_absorpt_correction_T_min 0.916
_exptl_absorpt_correction_type empirical
_exptl_absorpt_process_details SADABS
_exptl_crystal_colour yellow
_exptl_crystal_density_diffrn 1.119
_exptl_crystal_description irregular
_exptl_crystal_F_000 1600
_exptl_crystal_size_max 0.20
_exptl_crystal_size_mid 0.18
_exptl_crystal_size_min 0.17
_refine_diff_density_max 0.357
_refine_diff_density_min -0.224
_refine_diff_density_rms 0.051
_refine_ls_abs_structure_details 'Flack H D (1983), Acta Cryst. A39, 876-881'
_refine_ls_abs_structure_Flack 0.01(3)
_refine_ls_extinction_method none
_refine_ls_goodness_of_fit_ref 1.044
_refine_ls_hydrogen_treatment constr
_refine_ls_matrix_type full
_refine_ls_number_parameters 222
_refine_ls_number_reflns 3160
_refine_ls_number_restraints 0
_refine_ls_restrained_S_all 1.044
_refine_ls_R_factor_all 0.0533
_refine_ls_R_factor_gt 0.0463
_refine_ls_shift/su_max 0.016
_refine_ls_shift/su_mean 0.001
_refine_ls_structure_factor_coef Fsqd
_refine_ls_weighting_details 'calc w=1/[\s^2^(Fo^2^)+(0.0636P)^2^+2.4540P] where P=(Fo^2^+2Fc^2^)/3'
_refine_ls_weighting_scheme calc
_refine_ls_wR_factor_gt 0.1119
_refine_ls_wR_factor_ref 0.1174
_reflns_number_gt 2832
_reflns_number_total 3160
_reflns_threshold_expression >2sigma(I)
_cod_data_source_file ic200423m_si_001_08.cif
_cod_data_source_block 10ja272s
_cod_database_code 4325494

loop_
_symmetry_equiv_pos_as_xyz
'x, y, z'
'-x, -y, z+1/2'
'-y+1/2, x+1/2, z+3/4'
'y+1/2, -x+1/2, z+1/4'
'-x+1/2, y+1/2, -z+3/4'
'x+1/2, -y+1/2, -z+1/4'
'y, x, -z'
'-y, -x, -z+1/2'

loop_
_atom_site_label
_atom_site_type_symbol
_atom_site_fract_x
_atom_site_fract_y
_atom_site_fract_z
_atom_site_U_iso_or_equiv
_atom_site_adp_type
_atom_site_occupancy
_atom_site_symmetry_multiplicity
_atom_site_calc_flag
_atom_site_refinement_flags
Fe1 Fe 0.33823(5) 0.33823(5) 0.0000 0.0417(2) Uani 1 2 d S
N1 n 0.4663(3) 0.4099(3) 0.03798(8) 0.0426(8) Uani 1 1 d .
O1 O 0.1817(3) 0.4006(3) 0.01143(7) 0.0588(8) Uani 1 1 d .
O2 O 0.1307(3) 0.5701(3) 0.05639(9) 0.0755(10) Uani 1 1 d .
O3 O -0.0320(3) 0.5264(4) 0.00815(8) 0.0965(13) Uani 1 1 d .
O4 O -0.0074(3) 0.3685(3) 0.05618(10) 0.0837(11) Uani 1 1 d .
Si1 Si 0.07200(9) 0.46230(10) 0.03204(3) 0.0401(3) Uani 1 1 d .
C1 C 0.0820(4) 0.6695(5) 0.07693(13) 0.0693(13) Uani 1 1 d .
C2 C -0.0466(5) 0.6437(8) 0.0898(2) 0.146(3) Uani 1 1 d .
H2A H -0.1020 0.6312 0.0696 0.219 Uiso 1 1 calc R
H2B H -0.0761 0.7143 0.1038 0.219 Uiso 1 1 calc R
H2C H -0.0461 0.5687 0.1044 0.219 Uiso 1 1 calc R
C3 C 0.0853(9) 0.7844(6) 0.0554(2) 0.148(3) Uani 1 1 d .
H3A H 0.1623 0.7867 0.0417 0.222 Uiso 1 1 calc R
H3B H 0.0818 0.8570 0.0710 0.222 Uiso 1 1 calc R
H3C H 0.0139 0.7856 0.0394 0.222 Uiso 1 1 calc R
C4 C 0.1721(6) 0.6814(7) 0.10781(17) 0.125(3) Uani 1 1 d .
H4A H 0.1734 0.6035 0.1212 0.187 Uiso 1 1 calc R
H4B H 0.1453 0.7493 0.1232 0.187 Uiso 1 1 calc R
H4C H 0.2557 0.6991 0.0989 0.187 Uiso 1 1 calc R
C5 C -0.0586(4) 0.5348(5) -0.02811(12) 0.0724(14) Uani 1 1 d .
C6 C 0.0415(7) 0.5999(10) -0.0462(2) 0.175(5) Uani 1 1 d .
H6A H 0.0741 0.6656 -0.0309 0.263 Uiso 1 1 calc R
H6B H 0.0097 0.6368 -0.0680 0.263 Uiso 1 1 calc R
H6C H 0.1082 0.5412 -0.0518 0.263 Uiso 1 1 calc R
C7 C -0.0760(12) 0.4139(9) -0.0415(2) 0.227(6) Uani 1 1 d .
H7A H -0.0020 0.3886 -0.0547 0.341 Uiso 1 1 calc R
H7B H -0.1484 0.4129 -0.0571 0.341 Uiso 1 1 calc R
H7C H -0.0896 0.3561 -0.0219 0.341 Uiso 1 1 calc R
C8 C -0.1777(7) 0.6103(12) -0.0312(2) 0.200(5) Uani 1 1 d .
H8A H -0.2400 0.5773 -0.0149 0.300 Uiso 1 1 calc R
H8B H -0.2094 0.6048 -0.0554 0.300 Uiso 1 1 calc R
H8C H -0.1605 0.6973 -0.0254 0.300 Uiso 1 1 calc R
C9 C 0.0142(5) 0.2531(5) 0.07213(15) 0.0784(15) Uani 1 1 d .
C10 C -0.0890(7) 0.2287(8) 0.0979(2) 0.162(4) Uani 1 1 d .
H10A H -0.0844 0.2890 0.1172 0.243 Uiso 1 1 calc R
H10B H -0.0806 0.1445 0.1074 0.243 Uiso 1 1 calc R
H10C H -0.1691 0.2367 0.0859 0.243 Uiso 1 1 calc R
C11 C -0.0007(12) 0.1616(8) 0.0425(3) 0.217(5) Uani 1 1 d .
H11A H -0.0279 0.2053 0.0212 0.326 Uiso 1 1 calc R
H11B H -0.0629 0.0992 0.0490 0.326 Uiso 1 1 calc R
H11C H 0.0789 0.1205 0.0380 0.326 Uiso 1 1 calc R
C12 C 0.1383(7) 0.2404(10) 0.0864(3) 0.225(7) Uani 1 1 d .
H12A H 0.1991 0.2457 0.0672 0.338 Uiso 1 1 calc R
H12B H 0.1461 0.1597 0.0981 0.338 Uiso 1 1 calc R
H12C H 0.1538 0.3070 0.1034 0.338 Uiso 1 1 calc R
C13 C 0.4310(3) 0.4796(4) 0.06508(10) 0.0471(9) Uani 1 1 d .
H13 H 0.3449 0.4956 0.0682 0.057 Uiso 1 1 calc R
C14 C 0.5135(4) 0.5293(4) 0.08871(11) 0.0601(11) Uani 1 1 d .
H14 H 0.4846 0.5774 0.1080 0.072 Uiso 1 1 calc R
C15 C 0.6392(4) 0.5086(4) 0.08406(12) 0.0628(12) Uani 1 1 d .
H15 H 0.6981 0.5421 0.1001 0.075 Uiso 1 1 calc R
C16 C 0.6768(4) 0.4393(4) 0.05596(13) 0.0631(12) Uani 1 1 d .
H16 H 0.7626 0.4246 0.0518 0.076 Uiso 1 1 calc R
C17 C 0.5882(4) 0.3909(4) 0.03366(12) 0.0576(11) Uani 1 1 d .
H17 H 0.6149 0.3416 0.0143 0.069 Uiso 1 1 calc R

loop_
_atom_site_aniso_label
_atom_site_aniso_U_11
_atom_site_aniso_U_22
_atom_site_aniso_U_33
_atom_site_aniso_U_23
_atom_site_aniso_U_13
_atom_site_aniso_U_12
Fe1 0.0388(3) 0.0388(3) 0.0476(4) -0.0091(3) 0.0091(3) -0.0018(3)
N1 0.0378(18) 0.0394(17) 0.0507(18) -0.0056(15) 0.0032(14) -0.0044(14)
O1 0.0477(17) 0.0682(18) 0.0605(16) -0.0152(14) 0.0084(13) 0.0044(14)
O2 0.0478(18) 0.075(2) 0.103(2) -0.0462(19) 0.0128(16) -0.0073(16)
O3 0.067(2) 0.169(4) 0.0533(18) 0.008(2) -0.0028(16) 0.044(2)
O4 0.073(2) 0.066(2) 0.112(3) 0.0271(19) 0.040(2) 0.0149(17)
Si1 0.0326(5) 0.0453(6) 0.0423(5) -0.0046(5) 0.0010(4) 0.0005(4)
C1 0.054(3) 0.065(3) 0.089(3) -0.039(3) 0.012(2) -0.004(2)
C2 0.061(4) 0.167(7) 0.209(8) -0.117(6) 0.056(4) -0.012(4)
C3 0.155(7) 0.073(4) 0.216(9) 0.011(6) 0.001(7) 0.016(5)
C4 0.102(5) 0.159(6) 0.112(5) -0.078(5) 0.000(4) 0.023(5)
C5 0.060(3) 0.107(4) 0.050(2) 0.012(3) -0.014(2) -0.010(3)
C6 0.122(6) 0.267(12) 0.137(6) 0.118(7) -0.039(5) -0.070(7)
C7 0.368(17) 0.155(8) 0.160(8) -0.040(7) -0.157(10) -0.032(10)
C8 0.105(6) 0.374(16) 0.120(6) 0.089(8) -0.028(5) 0.071(8)
C9 0.051(3) 0.075(4) 0.109(4) 0.042(3) 0.001(3) 0.002(2)
C10 0.095(5) 0.183(8) 0.209(8) 0.140(7) 0.039(5) 0.007(5)
C11 0.275(14) 0.077(5) 0.300(13) -0.040(8) 0.051(11) -0.034(8)
C12 0.077(5) 0.325(14) 0.274(11) 0.235(11) -0.039(6) -0.032(7)
C13 0.0295(19) 0.053(2) 0.059(2) -0.005(2) 0.0025(17) 0.0006(18)
C14 0.050(3) 0.069(3) 0.061(2) -0.010(2) -0.005(2) -0.006(2)
C15 0.049(3) 0.066(3) 0.074(3) 0.002(2) -0.013(2) -0.011(2)
C16 0.032(2) 0.062(3) 0.094(3) 0.008(3) 0.001(2) -0.003(2)
C17 0.039(3) 0.058(3) 0.076(3) -0.003(2) 0.008(2) 0.0008(19)

loop_
_atom_type_symbol
_atom_type_description
_atom_type_scat_dispersion_real
_atom_type_scat_dispersion_imag
_atom_type_scat_source
C C 0.0033 0.0016 'International Tables Vol C Tables 4.2.6.8 and 6.1.1.4'
H H 0.0000 0.0000 'International Tables Vol C Tables 4.2.6.8 and 6.1.1.4'
N N 0.0061 0.0033 'International Tables Vol C Tables 4.2.6.8 and 6.1.1.4'
O O 0.0106 0.0060 'International Tables Vol C Tables 4.2.6.8 and 6.1.1.4'
Si Si 0.0817 0.0704 'International Tables Vol C Tables 4.2.6.8 and 6.1.1.4'
Fe Fe 0.3463 0.8444 'International Tables Vol C Tables 4.2.6.8 and 6.1.1.4'

loop_
_geom_angle_atom_site_label_1
_geom_angle_atom_site_label_2
_geom_angle_atom_site_label_3
_geom_angle
_geom_angle_site_symmetry_1
_geom_angle_site_symmetry_3
O1 Fe1 O1 134.77(18) 7 .
O1 Fe1 N1 107.21(11) 7 7
O1 Fe1 N1 104.54(12) . 7
O1 Fe1 N1 104.54(12) 7 .
O1 Fe1 N1 107.21(11) . .
N1 Fe1 N1 89.35(16) 7 .
C13 N1 C17 117.5(3) . .
C13 N1 Fe1 122.8(2) . .
C17 N1 Fe1 119.6(3) . .
Si1 O1 Fe1 162.02(18) . .
C1 O2 Si1 135.3(3) . .
C5 O3 Si1 136.4(3) . .
C9 O4 Si1 135.5(3) . .
O1 Si1 O3 115.42(16) . .
O1 Si1 O4 114.75(17) . .
O3 Si1 O4 102.8(2) . .
O1 Si1 O2 107.25(16) . .
O3 Si1 O2 106.8(2) . .
O4 Si1 O2 109.5(2) . .
O2 C1 C3 108.5(5) . .
O2 C1 C2 112.4(4) . .
C3 C1 C2 110.9(6) . .
O2 C1 C4 104.5(4) . .
C3 C1 C4 109.7(5) . .
C2 C1 C4 110.7(5) . .
C1 C2 H2A 109.5 . .
C1 C2 H2B 109.5 . .
H2A C2 H2B 109.5 . .
C1 C2 H2C 109.5 . .
H2A C2 H2C 109.5 . .
H2B C2 H2C 109.5 . .
C1 C3 H3A 109.5 . .
C1 C3 H3B 109.5 . .
H3A C3 H3B 109.5 . .
C1 C3 H3C 109.5 . .
H3A C3 H3C 109.5 . .
H3B C3 H3C 109.5 . .
C1 C4 H4A 109.5 . .
C1 C4 H4B 109.5 . .
H4A C4 H4B 109.5 . .
C1 C4 H4C 109.5 . .
H4A C4 H4C 109.5 . .
H4B C4 H4C 109.5 . .
O3 C5 C7 108.6(5) . .
O3 C5 C6 109.9(5) . .
C7 C5 C6 111.9(8) . .
O3 C5 C8 106.3(5) . .
C7 C5 C8 110.7(7) . .
C6 C5 C8 109.2(6) . .
C5 C6 H6A 109.5 . .
C5 C6 H6B 109.5 . .
H6A C6 H6B 109.5 . .
C5 C6 H6C 109.5 . .
H6A C6 H6C 109.5 . .
H6B C6 H6C 109.5 . .
C5 C7 H7A 109.5 . .
C5 C7 H7B 109.5 . .
H7A C7 H7B 109.5 . .
C5 C7 H7C 109.5 . .
H7A C7 H7C 109.5 . .
H7B C7 H7C 109.5 . .
C5 C8 H8A 109.5 . .
C5 C8 H8B 109.5 . .
H8A C8 H8B 109.5 . .
C5 C8 H8C 109.5 . .
H8A C8 H8C 109.5 . .
H8B C8 H8C 109.5 . .
O4 C9 C12 113.5(5) . .
O4 C9 C10 108.2(5) . .
C12 C9 C10 115.0(6) . .
O4 C9 C11 103.9(6) . .
C12 C9 C11 108.4(8) . .
C10 C9 C11 107.0(6) . .
C9 C10 H10A 109.5 . .
C9 C10 H10B 109.5 . .
H10A C10 H10B 109.5 . .
C9 C10 H10C 109.5 . .
H10A C10 H10C 109.5 . .
H10B C10 H10C 109.5 . .
C9 C11 H11A 109.5 . .
C9 C11 H11B 109.5 . .
H11A C11 H11B 109.5 . .
C9 C11 H11C 109.5 . .
H11A C11 H11C 109.5 . .
H11B C11 H11C 109.5 . .
C9 C12 H12A 109.5 . .
C9 C12 H12B 109.5 . .
H12A C12 H12B 109.5 . .
C9 C12 H12C 109.5 . .
H12A C12 H12C 109.5 . .
H12B C12 H12C 109.5 . .
N1 C13 C14 122.8(4) . .
N1 C13 H13 118.6 . .
C14 C13 H13 118.6 . .
C13 C14 C15 119.2(4) . .
C13 C14 H14 120.4 . .
C15 C14 H14 120.4 . .
C16 C15 C14 118.6(4) . .
C16 C15 H15 120.7 . .
C14 C15 H15 120.7 . .
C15 C16 C17 118.8(4) . .
C15 C16 H16 120.6 . .
C17 C16 H16 120.6 . .
N1 C17 C16 123.1(4) . .
N1 C17 H17 118.5 . .
C16 C17 H17 118.5 . .

loop_
_geom_bond_atom_site_label_1
_geom_bond_atom_site_label_2
_geom_bond_distance
_geom_bond_site_symmetry_2
Fe1 O1 1.865(3) 7
Fe1 O1 1.865(3) .
Fe1 N1 2.138(3) 7
Fe1 N1 2.138(3) .
N1 C13 1.328(5) .
N1 C17 1.339(5) .
O1 Si1 1.564(3) .
O2 C1 1.423(5) .
O2 Si1 1.612(3) .
O3 C5 1.408(5) .
O3 Si1 1.597(3) .
O4 C9 1.401(6) .
O4 Si1 1.610(3) .
C1 C3 1.482(8) .
C1 C2 1.494(7) .
C1 C4 1.527(7) .
C2 H2A 0.9800 .
C2 H2B 0.9800 .
C2 H2C 0.9800 .
C3 H3A 0.9800 .
C3 H3B 0.9800 .
C3 H3C 0.9800 .
C4 H4A 0.9800 .
C4 H4B 0.9800 .
C4 H4C 0.9800 .
C5 C7 1.409(10) .
C5 C6 1.457(8) .
C5 C8 1.523(9) .
C6 H6A 0.9800 .
C6 H6B 0.9800 .
C6 H6C 0.9800 .
C7 H7A 0.9800 .
C7 H7B 0.9800 .
C7 H7C 0.9800 .
C8 H8A 0.9800 .
C8 H8B 0.9800 .
C8 H8C 0.9800 .
C9 C12 1.447(9) .
C9 C10 1.503(8) .
C9 C11 1.503(11) .
C10 H10A 0.9800 .
C10 H10B 0.9800 .
C10 H10C 0.9800 .
C11 H11A 0.9800 .
C11 H11B 0.9800 .
C11 H11C 0.9800 .
C12 H12A 0.9800 .
C12 H12B 0.9800 .
C12 H12C 0.9800 .
C13 C14 1.370(5) .
C13 H13 0.9500 .
C14 C15 1.383(6) .
C14 H14 0.9500 .
C15 C16 1.363(6) .
C15 H15 0.9500 .
C16 C17 1.377(6) .
C16 H16 0.9500 .
C17 H17 0.9500 .
